data_7034448
loop_
_publ_author_name
'Shu, Yu-Bo'
'Tu, Na'
'Shi, Hua-Tian'
'Yin, Ye-Gao'
'Liu, Wei-Sheng'

_publ_section_title
;
 Photodimerization behaviour of 1D-3D Zn(ii) coordination polymers with
 tetrazolyl styrylpyridine.
;
_journal_issue 16
_journal_name_full 'Dalton transactions (Cambridge, England : 2003)'
_journal_page_first 7131
_journal_page_last 7134
_journal_paper_doi 10.1039/c5dt00614g
_journal_volume 44
_journal_year 2015
_chemical_formula_moiety 'C28 H21 N13 O Zn2'
_chemical_formula_sum 'C28 H21 N13 O Zn2'
_chemical_formula_weight 686.36
_chemical_name_systematic
;
?
;
_space_group_IT_number 14
_symmetry_cell_setting monoclinic
_symmetry_space_group_name_Hall '-P 2yn'
_symmetry_space_group_name_H-M 'P 1 21/n 1'
_atom_sites_solution_hydrogens geom
_atom_sites_solution_primary direct
_atom_sites_solution_secondary difmap
_audit_creation_method SHELXL-97
_audit_update_record
;
2011-08-28 deposited with the CCDC.
2015-03-05 downloaded from the CCDC.
;
_cell_angle_alpha 90.00
_cell_angle_beta 102.2830(10)
_cell_angle_gamma 90.00
_cell_formula_units_Z 4
_cell_length_a 7.5065(4)
_cell_length_b 23.1877(13)
_cell_length_c 16.3361(9)
_cell_measurement_temperature 295(2)
_cell_volume 2778.3(3)
_computing_structure_refinement 'SHELXL-97 (Sheldrick, 1997)'
_computing_structure_solution 'SHELXS-97 (Sheldrick, 1990)'
_diffrn_ambient_temperature 295(2)
_diffrn_measured_fraction_theta_full 0.995
_diffrn_measured_fraction_theta_max 0.995
_diffrn_radiation_monochromator graphite
_diffrn_radiation_source 'fine-focus sealed tube'
_diffrn_radiation_type MoK\a
_diffrn_radiation_wavelength 0.71073
_diffrn_reflns_av_R_equivalents 0.0236
_diffrn_reflns_av_sigmaI/netI 0.0257
_diffrn_reflns_limit_h_max 6
_diffrn_reflns_limit_h_min -8
_diffrn_reflns_limit_k_max 27
_diffrn_reflns_limit_k_min -25
_diffrn_reflns_limit_l_max 19
_diffrn_reflns_limit_l_min -19
_diffrn_reflns_number 15395
_diffrn_reflns_theta_full 25.00
_diffrn_reflns_theta_max 25.00
_diffrn_reflns_theta_min 1.55
_exptl_absorpt_coefficient_mu 1.777
_exptl_absorpt_correction_T_max 0.915
_exptl_absorpt_correction_T_min 0.823
_exptl_crystal_colour yellow
_exptl_crystal_density_diffrn 1.641
_exptl_crystal_density_method 'not measured'
_exptl_crystal_description Block
_exptl_crystal_F_000 1392.0
_exptl_crystal_size_max 0.25
_exptl_crystal_size_mid 0.20
_exptl_crystal_size_min 0.15
_refine_diff_density_max 0.308
_refine_diff_density_min -0.249
_refine_diff_density_rms 0.061
_refine_ls_extinction_method none
_refine_ls_goodness_of_fit_ref 1.043
_refine_ls_hydrogen_treatment mixed
_refine_ls_matrix_type full
_refine_ls_number_parameters 402
_refine_ls_number_reflns 4886
_refine_ls_number_restraints 0
_refine_ls_restrained_S_all 1.043
_refine_ls_R_factor_all 0.0330
_refine_ls_R_factor_gt 0.0281
_refine_ls_shift/su_max 0.086
_refine_ls_shift/su_mean 0.000
_refine_ls_structure_factor_coef Fsqd
_refine_ls_weighting_details 'calc w=1/[\s^2^(Fo^2^)+(0.0447P)^2^+0.6744P] where P=(Fo^2^+2Fc^2^)/3'
_refine_ls_weighting_scheme calc
_refine_ls_wR_factor_gt 0.0743
_refine_ls_wR_factor_ref 0.0776
_reflns_number_gt 4270
_reflns_number_total 4864
_reflns_threshold_expression >2sigma(I)
_cod_data_source_file c5dt00614g2.cif
_cod_data_source_block compound_2
_cod_depositor_comments 'Adding full bibliography for 7034443--7034448.cif.'
_cod_original_sg_symbol_H-M P21/n
_cod_database_code 7034448

loop_
_symmetry_equiv_pos_as_xyz
'x, y, z'
'-x+1/2, y+1/2, -z+1/2'
'-x, -y, -z'
'x-1/2, -y-1/2, z-1/2'

loop_
_atom_site_label
_atom_site_type_symbol
_atom_site_fract_x
_atom_site_fract_y
_atom_site_fract_z
_atom_site_U_iso_or_equiv
_atom_site_adp_type
_atom_site_occupancy
_atom_site_symmetry_multiplicity
_atom_site_calc_flag
_atom_site_refinement_flags
_atom_site_disorder_assembly
_atom_site_disorder_group
Zn1 Zn -0.22813(3) 0.244295(10) 0.924386(15) 0.02868(9) Uani 1 1 d . . .
Zn2 Zn -0.10122(3) 0.257650(10) 0.730096(15) 0.02702(9) Uani 1 1 d . . .
N11 N 0.3527(2) 0.74288(7) 0.34419(12) 0.0303(4) Uani 1 1 d . . .
N10 N 0.5660(3) 0.74799(7) 0.45798(12) 0.0294(4) Uani 1 1 d . . .
N12 N 0.4454(3) 0.79338(8) 0.34390(11) 0.0357(4) Uani 1 1 d . . .
N9 N 0.9360(2) -0.20160(8) 0.57534(11) 0.0337(4) Uani 1 1 d . . .
N5 N 0.0324(2) 0.32484(7) 0.69177(11) 0.0293(4) Uani 1 1 d . . .
N4 N 0.0234(2) 0.18511(7) 0.70050(11) 0.0318(4) Uani 1 1 d . . .
N8 N 1.0945(3) -0.22635(10) 0.56709(13) 0.0430(5) Uani 1 1 d . . .
N7 N 1.2198(3) -0.18638(9) 0.57732(13) 0.0454(5) Uani 1 1 d . . .
N6 N 1.1483(3) -0.13482(9) 0.59271(13) 0.0417(5) Uani 1 1 d . . .
C28 C 0.4305(3) 0.71589(9) 0.41558(12) 0.0272(5) Uani 1 1 d . . .
C25 C 0.3799(3) 0.65885(9) 0.44286(13) 0.0275(4) Uani 1 1 d . . .
C20 C 0.5483(3) -0.05644(10) 0.58035(14) 0.0375(5) Uani 1 1 d . . .
H20 H 0.4262 -0.0569 0.5531 0.045 Uiso 1 1 calc R . .
C19 C 0.6628(3) -0.10018(9) 0.56551(14) 0.0352(5) Uani 1 1 d . . .
H19 H 0.6169 -0.1296 0.5282 0.042 Uiso 1 1 calc R . .
N13 N 0.5731(2) 0.79614(8) 0.41116(11) 0.0351(4) Uani 1 1 d . . .
C22 C 0.2912(3) 0.55068(9) 0.49945(14) 0.0347(5) Uani 1 1 d . . .
N1 N -0.3259(3) 0.16748(10) 0.89240(14) 0.0522(6) Uani 1 1 d . A .
C23 C 0.3192(3) 0.55799(9) 0.41867(14) 0.0356(5) Uani 1 1 d . . .
H23 H 0.3089 0.5263 0.3830 0.043 Uiso 1 1 calc R . .
C18 C 0.8456(3) -0.10069(9) 0.60574(14) 0.0318(5) Uani 1 1 d . . .
C7 C 0.1425(4) 0.37581(10) 0.58546(15) 0.0406(6) Uani 1 1 d . . .
H7 H 0.1735 0.3751 0.5333 0.049 Uiso 1 1 calc R . .
C3 C 0.2190(3) 0.09053(9) 0.65765(14) 0.0352(5) Uani 1 1 d . . .
C6 C 0.0796(3) 0.32695(10) 0.61669(15) 0.0384(5) Uani 1 1 d . . .
H6 H 0.0688 0.2935 0.5845 0.046 Uiso 1 1 calc R . .
C10 C 0.0528(3) 0.37327(9) 0.73709(13) 0.0343(5) Uani 1 1 d . . .
H10 H 0.0233 0.3727 0.7896 0.041 Uiso 1 1 calc R . .
N2 N -0.2629(4) 0.13035(10) 0.85843(14) 0.0572(6) Uani 1 1 d . . .
C4 C 0.2878(3) 0.12489(10) 0.72673(15) 0.0375(5) Uani 1 1 d . . .
H4 H 0.4012 0.1166 0.7604 0.045 Uiso 1 1 calc R . .
C14 C 0.2437(3) 0.49408(10) 0.52768(15) 0.0385(5) Uani 1 1 d . . .
H14 H 0.2322 0.4640 0.4893 0.046 Uiso 1 1 calc R . .
C5 C 0.1891(3) 0.17122(10) 0.74557(14) 0.0364(5) Uani 1 1 d . . .
H5 H 0.2394 0.1939 0.7916 0.044 Uiso 1 1 calc R . .
C15 C 0.6134(3) -0.01158(10) 0.63566(14) 0.0367(5) Uani 1 1 d . . .
C21 C 0.9738(3) -0.14558(9) 0.59106(13) 0.0317(5) Uani 1 1 d . . .
C16 C 0.7968(3) -0.01220(11) 0.67478(16) 0.0462(6) Uani 1 1 d . . .
H16 H 0.8436 0.0174 0.7115 0.055 Uiso 1 1 calc R . .
C27 C 0.3104(4) 0.59906(10) 0.55137(15) 0.0450(6) Uani 1 1 d . . .
H27 H 0.2935 0.5953 0.6059 0.054 Uiso 1 1 calc R . .
C11 C 0.3223(3) 0.04248(10) 0.63141(15) 0.0401(6) Uani 1 1 d . . .
H11 H 0.2577 0.0151 0.5952 0.048 Uiso 1 1 calc R . .
C8 C 0.1600(3) 0.42649(9) 0.63173(14) 0.0328(5) Uani 1 1 d . . .
C12 C 0.4992(3) 0.03564(10) 0.65563(15) 0.0395(6) Uani 1 1 d . . .
H12 H 0.5605 0.0645 0.6900 0.047 Uiso 1 1 calc R . .
C2 C 0.0459(3) 0.10405(10) 0.61245(15) 0.0402(6) Uani 1 1 d . . .
H2 H -0.0081 0.0815 0.5669 0.048 Uiso 1 1 calc R . .
C24 C 0.3620(3) 0.61137(9) 0.39012(14) 0.0338(5) Uani 1 1 d . . .
H24 H 0.3788 0.6154 0.3356 0.041 Uiso 1 1 calc R . .
C9 C 0.1150(3) 0.42353(10) 0.71013(14) 0.0381(5) Uani 1 1 d . . .
H9 H 0.1274 0.4560 0.7442 0.046 Uiso 1 1 calc R . .
C1 C -0.0459(3) 0.15080(10) 0.63496(14) 0.0402(6) Uani 1 1 d . . .
H1 H -0.1614 0.1591 0.6034 0.048 Uiso 1 1 calc R . .
C26 C 0.3537(4) 0.65201(10) 0.52380(14) 0.0417(6) Uani 1 1 d . . .
H26 H 0.3657 0.6836 0.5596 0.050 Uiso 1 1 calc R . .
C13 C 0.2157(3) 0.48177(10) 0.60284(15) 0.0419(6) Uani 1 1 d . . .
H13 H 0.2336 0.5117 0.6416 0.050 Uiso 1 1 calc R . .
C17 C 0.9102(3) -0.05576(11) 0.66025(16) 0.0458(6) Uani 1 1 d . . .
H17 H 1.0324 -0.0552 0.6874 0.055 Uiso 1 1 calc R . .
O1 O -0.0792(2) 0.26783(7) 0.84728(9) 0.0324(4) Uani 1 1 d . . .
H1A H 0.016(4) 0.2814(11) 0.8707(16) 0.043(8) Uiso 1 1 d . . .
N3A N -0.2073(5) 0.09279(13) 0.8250(2) 0.1097(18) Uani 1.000(10) 1 d . A 1

loop_
_atom_site_aniso_label
_atom_site_aniso_U_11
_atom_site_aniso_U_22
_atom_site_aniso_U_33
_atom_site_aniso_U_23
_atom_site_aniso_U_13
_atom_site_aniso_U_12
Zn1 0.02892(16) 0.03082(15) 0.02593(15) 0.00052(9) 0.00499(11) -0.00369(10)
Zn2 0.02905(16) 0.02556(15) 0.02604(15) 0.00126(9) 0.00491(11) -0.00173(9)
N11 0.0299(10) 0.0294(10) 0.0294(10) 0.0058(7) 0.0014(8) -0.0033(7)
N10 0.0313(10) 0.0296(10) 0.0263(10) 0.0026(7) 0.0042(8) -0.0038(7)
N12 0.0378(11) 0.0344(10) 0.0329(10) 0.0076(8) 0.0030(9) -0.0080(8)
N9 0.0252(10) 0.0341(10) 0.0415(11) -0.0031(8) 0.0065(8) 0.0042(8)
N5 0.0319(10) 0.0277(9) 0.0294(9) -0.0001(7) 0.0086(8) -0.0036(8)
N4 0.0347(11) 0.0286(10) 0.0329(10) 0.0001(8) 0.0091(8) 0.0032(8)
N8 0.0303(11) 0.0452(12) 0.0533(13) -0.0062(10) 0.0087(10) 0.0095(9)
N7 0.0270(11) 0.0524(13) 0.0562(13) -0.0070(10) 0.0073(9) 0.0046(9)
N6 0.0274(10) 0.0455(12) 0.0516(12) -0.0060(10) 0.0071(9) -0.0018(9)
C28 0.0274(11) 0.0283(11) 0.0253(11) 0.0004(8) 0.0047(9) -0.0002(8)
C25 0.0239(11) 0.0275(11) 0.0303(11) 0.0035(9) 0.0039(9) -0.0010(8)
C20 0.0300(12) 0.0368(13) 0.0436(13) 0.0002(10) 0.0033(10) 0.0038(10)
C19 0.0332(13) 0.0312(12) 0.0404(13) -0.0029(10) 0.0059(10) 0.0007(10)
N13 0.0379(11) 0.0343(10) 0.0312(10) 0.0072(8) 0.0033(8) -0.0071(8)
C22 0.0352(13) 0.0298(12) 0.0380(13) 0.0046(9) 0.0052(10) -0.0019(9)
N1 0.0646(15) 0.0411(13) 0.0533(14) -0.0099(11) 0.0179(11) -0.0208(11)
C23 0.0420(14) 0.0287(11) 0.0369(13) -0.0028(9) 0.0100(10) -0.0011(10)
C18 0.0314(12) 0.0295(11) 0.0354(12) 0.0012(9) 0.0093(10) 0.0007(9)
C7 0.0543(15) 0.0366(13) 0.0369(13) -0.0010(10) 0.0234(11) -0.0048(11)
C3 0.0411(14) 0.0286(12) 0.0393(13) 0.0052(10) 0.0162(11) 0.0007(10)
C6 0.0482(15) 0.0283(12) 0.0440(14) -0.0061(10) 0.0214(11) -0.0044(10)
C10 0.0425(13) 0.0347(12) 0.0269(11) -0.0015(9) 0.0100(10) -0.0043(10)
N2 0.0759(17) 0.0396(13) 0.0459(13) -0.0069(11) -0.0101(12) -0.0085(12)
C4 0.0339(13) 0.0378(13) 0.0406(13) 0.0045(10) 0.0078(10) 0.0054(10)
C14 0.0417(14) 0.0297(12) 0.0439(14) 0.0025(10) 0.0089(11) -0.0027(10)
C5 0.0373(13) 0.0369(13) 0.0351(12) -0.0015(10) 0.0081(10) -0.0024(10)
C15 0.0416(14) 0.0291(12) 0.0419(13) 0.0028(10) 0.0147(11) 0.0017(10)
C21 0.0271(12) 0.0347(12) 0.0324(12) 0.0001(9) 0.0042(9) 0.0006(9)
C16 0.0442(15) 0.0370(13) 0.0557(16) -0.0139(11) 0.0068(12) -0.0028(11)
C27 0.0679(18) 0.0389(14) 0.0313(13) 0.0024(10) 0.0174(12) -0.0097(12)
C11 0.0477(15) 0.0308(12) 0.0424(14) -0.0001(10) 0.0113(11) 0.0009(10)
C8 0.0320(12) 0.0309(12) 0.0364(12) 0.0024(9) 0.0091(10) -0.0029(9)
C12 0.0453(15) 0.0316(12) 0.0441(14) -0.0022(10) 0.0154(11) -0.0017(10)
C2 0.0437(14) 0.0351(13) 0.0400(13) -0.0055(10) 0.0050(11) 0.0021(11)
C24 0.0401(13) 0.0304(12) 0.0314(12) 0.0025(9) 0.0089(10) 0.0000(10)
C9 0.0492(15) 0.0282(12) 0.0367(13) -0.0061(9) 0.0089(11) -0.0057(10)
C1 0.0392(14) 0.0376(13) 0.0405(14) -0.0046(10) 0.0010(11) 0.0045(11)
C26 0.0632(17) 0.0303(12) 0.0324(12) -0.0025(10) 0.0119(11) -0.0087(11)
C13 0.0533(16) 0.0298(12) 0.0432(14) -0.0005(10) 0.0118(12) -0.0080(11)
C17 0.0322(13) 0.0469(14) 0.0562(16) -0.0107(12) 0.0044(11) -0.0002(11)
O1 0.0283(9) 0.0432(9) 0.0258(8) -0.0008(7) 0.0055(7) -0.0093(7)
N3A 0.130(3) 0.070(2) 0.105(3) -0.0505(19) -0.029(2) 0.025(2)

loop_
_atom_type_symbol
_atom_type_description
_atom_type_scat_dispersion_real
_atom_type_scat_dispersion_imag
_atom_type_scat_source
C C 0.0033 0.0016 'International Tables Vol C Tables 4.2.6.8 and 6.1.1.4'
H H 0.0000 0.0000 'International Tables Vol C Tables 4.2.6.8 and 6.1.1.4'
N N 0.0061 0.0033 'International Tables Vol C Tables 4.2.6.8 and 6.1.1.4'
O O 0.0106 0.0060 'International Tables Vol C Tables 4.2.6.8 and 6.1.1.4'
Zn Zn 0.2839 1.4301 'International Tables Vol C Tables 4.2.6.8 and 6.1.1.4'

loop_
_geom_angle_atom_site_label_1
_geom_angle_atom_site_label_2
_geom_angle_atom_site_label_3
_geom_angle
_geom_angle_site_symmetry_1
_geom_angle_site_symmetry_3
O1 Zn1 N1 108.64(9) . .
O1 Zn1 N9 112.55(7) . 2_556
N1 Zn1 N9 108.85(9) . 2_556
O1 Zn1 N10 106.83(7) . 2_546
N1 Zn1 N10 113.81(8) . 2_546
N9 Zn1 N10 106.24(7) 2_556 2_546
O1 Zn2 N11 118.49(7) . 3_566
O1 Zn2 N5 105.87(7) . .
N11 Zn2 N5 106.30(7) 3_566 .
O1 Zn2 N4 113.36(7) . .
N11 Zn2 N4 105.74(7) 3_566 .
N5 Zn2 N4 106.28(8) . .
C28 N11 N12 105.98(16) . .
C28 N11 Zn2 134.35(14) . 3_566
N12 N11 Zn2 114.62(13) . 3_566
C28 N10 N13 106.46(17) . .
C28 N10 Zn1 134.58(14) . 2_556
N13 N10 Zn1 118.41(13) . 2_556
N13 N12 N11 109.00(16) . .
C21 N9 N8 105.93(19) . .
C21 N9 Zn1 137.64(15) . 2_546
N8 N9 Zn1 115.87(15) . 2_546
C10 N5 C6 116.89(18) . .
C10 N5 Zn2 118.83(15) . .
C6 N5 Zn2 123.58(14) . .
C5 N4 C1 116.77(19) . .
C5 N4 Zn2 119.18(15) . .
C1 N4 Zn2 123.97(15) . .
N7 N8 N9 108.13(19) . .
N8 N7 N6 110.26(18) . .
C21 N6 N7 104.98(18) . .
N10 C28 N11 109.57(18) . .
N10 C28 C25 124.30(18) . .
N11 C28 C25 126.12(18) . .
C26 C25 C24 119.1(2) . .
C26 C25 C28 119.33(19) . .
C24 C25 C28 121.52(19) . .
C19 C20 C15 121.0(2) . .
C20 C19 C18 120.7(2) . .
N12 N13 N10 108.99(17) . .
C23 C22 C27 117.5(2) . .
C23 C22 C14 120.4(2) . .
C27 C22 C14 122.1(2) . .
N2 N1 Zn1 128.8(2) . .
C24 C23 C22 121.4(2) . .
C17 C18 C19 118.2(2) . .
C17 C18 C21 118.9(2) . .
C19 C18 C21 122.9(2) . .
C6 C7 C8 119.9(2) . .
C2 C3 C4 116.6(2) . .
C2 C3 C11 120.5(2) . .
C4 C3 C11 122.9(2) . .
N5 C6 C7 123.2(2) . .
N5 C10 C9 123.2(2) . .
N3A N2 N1 177.4(3) . .
C5 C4 C3 120.3(2) . .
C13 C14 C22 125.9(2) . .
N4 C5 C4 123.0(2) . .
C16 C15 C20 117.8(2) . .
C16 C15 C12 118.3(2) . .
C20 C15 C12 124.0(2) . .
N6 C21 N9 110.70(19) . .
N6 C21 C18 122.7(2) . .
N9 C21 C18 126.6(2) . .
C17 C16 C15 121.2(2) . .
C26 C27 C22 121.4(2) . .
C12 C11 C3 124.4(2) . .
C7 C8 C9 116.4(2) . .
C7 C8 C13 124.6(2) . .
C9 C8 C13 118.9(2) . .
C11 C12 C15 128.6(2) . .
C1 C2 C3 120.1(2) . .
C23 C24 C25 119.9(2) . .
C10 C9 C8 120.4(2) . .
N4 C1 C2 123.2(2) . .
C27 C26 C25 120.5(2) . .
C14 C13 C8 127.2(2) . .
C16 C17 C18 121.1(2) . .
Zn2 O1 Zn1 133.08(9) . .

loop_
_geom_bond_atom_site_label_1
_geom_bond_atom_site_label_2
_geom_bond_distance
_geom_bond_site_symmetry_2
Zn1 O1 1.9323(16) .
Zn1 N1 1.955(2) .
Zn1 N9 2.0026(18) 2_556
Zn1 N10 2.0458(18) 2_546
Zn2 O1 1.9008(15) .
Zn2 N11 2.0151(18) 3_566
Zn2 N5 2.0228(17) .
Zn2 N4 2.0324(17) .
N11 C28 1.343(3) .
N11 N12 1.363(2) .
N11 Zn2 2.0151(18) 3_566
N10 C28 1.330(3) .
N10 N13 1.361(2) .
N10 Zn1 2.0458(18) 2_556
N12 N13 1.297(2) .
N9 C21 1.343(3) .
N9 N8 1.353(2) .
N9 Zn1 2.0026(18) 2_546
N5 C10 1.336(3) .
N5 C6 1.348(3) .
N4 C5 1.343(3) .
N4 C1 1.346(3) .
N8 N7 1.306(3) .
N7 N6 1.356(3) .
N6 C21 1.328(3) .
C28 C25 1.471(3) .
C25 C26 1.387(3) .
C25 C24 1.387(3) .
C20 C19 1.384(3) .
C20 C15 1.396(3) .
C19 C18 1.390(3) .
C22 C23 1.390(3) .
C22 C27 1.395(3) .
C22 C14 1.460(3) .
N1 N2 1.177(3) .
C23 C24 1.384(3) .
C18 C17 1.389(3) .
C18 C21 1.472(3) .
C7 C6 1.367(3) .
C7 C8 1.388(3) .
C3 C2 1.387(3) .
C3 C4 1.388(3) .
C3 C11 1.472(3) .
C10 C9 1.363(3) .
N2 N3A 1.153(4) .
C4 C5 1.377(3) .
C14 C13 1.320(3) .
C15 C16 1.389(3) .
C15 C12 1.469(3) .
C16 C17 1.374(3) .
C27 C26 1.370(3) .
C11 C12 1.313(3) .
C8 C9 1.394(3) .
C8 C13 1.458(3) .
C2 C1 1.376(3) .
